data_4302211
loop_
_publ_author_name
'David G. Lonnon'
'Graham E. Ball'
'Ivan Taylor'
'Donald C. Craig'
'Stephen B. Colbran'

_publ_section_title
;
Fluxionality in a Paramagnetic Seven-Coordinate Iron(II) Complex: A
Variable-Temperature, Two-Dimensional NMR and DFT Study
;
_journal_name_full 'Inorganic Chemistry'
_journal_page_first 4863
_journal_page_last 4872
_journal_paper_doi 10.1021/ic900233d
_journal_volume 48
_journal_year 2009
_chemical_formula_moiety 'C31 H31 Fe N7 2+,2(Cl O4 1-)'
_chemical_formula_sum 'C31 H31 Cl2 Fe N7 O8'
_chemical_formula_weight 756.4
_space_group_crystal_system triclinic
_space_group_IT_number 2
_space_group_name_H-M_alt 'P -1'
_symmetry_space_group_name_Hall '-P 1'
_symmetry_space_group_name_H-M 'P -1'
_atom_type_scat_source 'International Tables for X-ray Crystallography, Vol. IV'
_audit_creation_method 'RAELSPUB and manual entry'
_cell_angle_alpha 71.41(3)
_cell_angle_beta 67.61(3)
_cell_angle_gamma 70.58(3)
_cell_formula_units_Z 2
_cell_length_a 11.409(6)
_cell_length_b 12.660(6)
_cell_length_c 13.691(8)
_cell_measurement_reflns_used 11
_cell_measurement_temperature 294
_cell_measurement_theta_max 11
_cell_measurement_theta_min 10
_cell_volume 1682.0(16)
_computing_cell_refinement 'CAD4 Version 5.0, (Schagen et al, 1989)'
_computing_data_collection 'CAD4 Version 5.0, (Schagen et al, 1989)'
_computing_data_reduction 'Local program'
_computing_molecular_graphics 'ORTEP-II, (Johnson, 1976)'
_computing_publication_material 'Local programs'
_computing_structure_refinement 'RAELS, (Rae, 1996)'
_computing_structure_solution 'SIR92 (Altomare et al, 1994)'
_diffrn_measured_fraction_theta_full 1.00
_diffrn_measured_fraction_theta_max 1.00
_diffrn_measurement_device_type 'Nonius CAD-4'
_diffrn_measurement_method \w--2\q
_diffrn_radiation_probe x-ray
_diffrn_radiation_type 'Mo K\a'
_diffrn_radiation_wavelength 0.71073
_diffrn_reflns_av_R_equivalents 0.020
_diffrn_reflns_limit_h_max 13
_diffrn_reflns_limit_h_min 0
_diffrn_reflns_limit_k_max 15
_diffrn_reflns_limit_k_min -15
_diffrn_reflns_limit_l_max 16
_diffrn_reflns_limit_l_min -16
_diffrn_reflns_number 6246
_diffrn_reflns_theta_full 25
_diffrn_reflns_theta_max 25
_diffrn_standards_decay_% 0
_diffrn_standards_interval_time 30
_diffrn_standards_number 1
_exptl_absorpt_coefficient_mu 0.665
_exptl_absorpt_correction_T_max 0.97
_exptl_absorpt_correction_T_min 0.93
_exptl_absorpt_correction_type analytical
_exptl_absorpt_process_details '(DeMeulenaer & Tompa, 1965)'
_exptl_crystal_colour yellow
_exptl_crystal_density_diffrn 1.49
_exptl_crystal_density_method 'not measured'
_exptl_crystal_description prism
_exptl_crystal_F_000 780.0
_exptl_crystal_size_max 0.30
_exptl_crystal_size_mid 0.12
_exptl_crystal_size_min 0.07
_refine_diff_density_max 0.91
_refine_diff_density_min -1.16
_refine_ls_extinction_method none
_refine_ls_goodness_of_fit_ref 1.43
_refine_ls_hydrogen_treatment noref
_refine_ls_number_parameters 189
_refine_ls_number_reflns 5917
_refine_ls_R_factor_gt 0.058
_refine_ls_shift/su_max 0.004
_refine_ls_structure_factor_coef F
_refine_ls_weighting_details 'w = 1/[\s^2^(F) + 0.0004F^2^]'
_refine_ls_weighting_scheme calc
_refine_ls_wR_factor_ref 0.075
_reflns_number_gt 4001
_reflns_number_total 5917
_reflns_threshold_expression I>2\s(I)
_cod_data_source_file ic900233d_si_002_2.cif
_cod_data_source_block DSC111
_cod_original_cell_volume 1682(1)
_cod_database_code 4302211

loop_
_space_group_symop_id
_space_group_symop_operation_xyz
1 x,y,z
2 -x,-y,-z

loop_
_atom_site_label
_atom_site_fract_x
_atom_site_fract_y
_atom_site_fract_z
_atom_site_U_iso_or_equiv
_atom_site_adp_type
_atom_site_type_symbol
_atom_site_occupancy
Fe 0.35712(5) 0.70414(5) 0.22631(4) 0.0364(2) Uani Fe 1.0
N1 0.2392(3) 0.7458(3) 0.1163(3) 0.0501(4) Uani N 1.0
N2 0.4136(3) 0.5058(3) 0.2896(3) 0.0412(4) Uani N 1.0
N3 0.1628(3) 0.6450(3) 0.3289(3) 0.0422(4) Uani N 1.0
N4 0.2795(3) 0.7590(3) 0.3782(3) 0.0403(3) Uani N 1.0
N5 0.3037(4) 0.9221(3) 0.1766(3) 0.0512(4) Uani N 1.0
N6 0.5355(3) 0.6660(3) 0.0835(3) 0.0446(4) Uani N 1.0
N7 0.5227(3) 0.7642(3) 0.2372(3) 0.0438(3) Uani N 1.0
C1 0.1070(4) 0.6242(4) 0.2584(4) 0.0513(4) Uani C 1.0
C2 0.1320(4) 0.7059(4) 0.1508(4) 0.0564(5) Uani C 1.0
C3 0.0492(5) 0.7362(5) 0.0896(4) 0.0755(7) Uani C 1.0
C4 0.0795(6) 0.8088(6) -0.0109(5) 0.0888(8) Uani C 1.0
C5 0.1879(6) 0.8517(5) -0.0472(4) 0.0817(7) Uani C 1.0
C6 0.2662(5) 0.8174(4) 0.0186(4) 0.0617(5) Uani C 1.0
C7 0.1922(4) 0.5397(4) 0.4109(3) 0.0446(4) Uani C 1.0
C8 0.3168(4) 0.4588(3) 0.3645(3) 0.0458(4) Uani C 1.0
C9 0.3320(5) 0.3416(4) 0.4014(4) 0.0586(6) Uani C 1.0
C10 0.4503(5) 0.2686(4) 0.3635(4) 0.0674(8) Uani C 1.0
C11 0.5510(5) 0.3154(4) 0.2892(4) 0.0616(6) Uani C 1.0
C12 0.5288(4) 0.4327(3) 0.2546(4) 0.0484(4) Uani C 1.0
C13 0.0757(4) 0.7388(4) 0.3827(3) 0.0466(4) Uani C 1.0
C14 0.1501(4) 0.7834(4) 0.4245(3) 0.0448(4) Uani C 1.0
C15 0.0895(4) 0.8468(4) 0.5041(4) 0.0550(4) Uani C 1.0
C16 0.1678(5) 0.8878(4) 0.5329(4) 0.0612(4) Uani C 1.0
C17 0.3008(5) 0.8629(4) 0.4854(4) 0.0575(3) Uani C 1.0
C18 0.3543(4) 0.7968(4) 0.4084(3) 0.0463(3) Uani C 1.0
C19 0.4983(4) 0.7604(4) 0.3530(4) 0.0481(3) Uani C 1.0
C20 0.5262(4) 0.8820(4) 0.1704(4) 0.0526(5) Uani C 1.0
C21 0.3933(5) 0.9609(4) 0.1872(4) 0.0557(5) Uani C 1.0
C22 0.3635(5) 1.0658(4) 0.2137(4) 0.0702(8) Uani C 1.0
C23 0.2366(6) 1.1332(4) 0.2272(5) 0.0802(9) Uani C 1.0
C24 0.1469(5) 1.0955(4) 0.2127(5) 0.0760(9) Uani C 1.0
C25 0.1830(5) 0.9899(4) 0.1883(4) 0.0614(6) Uani C 1.0
C26 0.6479(4) 0.6854(4) 0.1943(4) 0.0485(4) Uani C 1.0
C27 0.6518(4) 0.6589(4) 0.0927(4) 0.0487(4) Uani C 1.0
C28 0.7686(4) 0.6203(4) 0.0188(4) 0.0602(7) Uani C 1.0
C29 0.7680(5) 0.5845(5) -0.0657(4) 0.0671(8) Uani C 1.0
C30 0.6501(5) 0.5907(4) -0.0765(4) 0.0641(6) Uani C 1.0
C31 0.5376(4) 0.6306(4) -0.0002(3) 0.0528(4) Uani C 1.0
Cl1 0.7642(3) 0.9226(2) 0.3309(2) 0.053(2) Uani Cl 0.80
O1A 0.6472(3) 1.0024(4) 0.3169(5) 0.092(3) Uani O 0.80
O2A 0.7560(6) 0.8919(4) 0.4420(2) 0.084(2) Uani O 0.80
O3A 0.8716(4) 0.9731(4) 0.2692(3) 0.069(2) Uani O 0.80
O4A 0.7819(5) 0.8229(3) 0.2955(5) 0.108(3) Uani O 0.80
Cl1A' 0.7441(12) 0.9397(11) 0.3187(10) 0.057(2) Uani Cl 0.20
O1A' 0.6497(19) 1.0048(19) 0.2647(19) 0.120(4) Uani O 0.20
O2A' 0.6823(20) 0.9208(17) 0.4324(11) 0.084(2) Uani O 0.20
O3A' 0.8409(17) 1.0007(16) 0.2900(12) 0.063(2) Uani O 0.20
O4A' 0.8035(21) 0.8326(15) 0.2879(19) 0.101(3) Uani O 0.20
Cl1B 0.10354(9) 0.58691(9) 0.71909(8) 0.057(1) Uani Cl 1.0
O1B 0.0852(2) 0.4841(2) 0.7978(2) 0.089(1) Uani O 1.0
O2B 0.2267(2) 0.5644(2) 0.6392(2) 0.095(2) Uani O 1.0
O3B 0.0992(3) 0.6706(2) 0.7698(2) 0.123(2) Uani O 1.0
O4B 0.0031(2) 0.6285(2) 0.6696(2) 0.086(2) Uani O 1.0
H1C1 0.0106 0.6343 0.2936 0.059 Uani H 1.0
H2C1 0.1476 0.5439 0.2478 0.053 Uani H 1.0
HC3 -0.0310 0.7063 0.1175 0.085 Uani H 1.0
HC4 0.0221 0.8303 -0.0575 0.109 Uani H 1.0
HC5 0.2096 0.9061 -0.1191 0.096 Uani H 1.0
HC6 0.3464 0.8472 -0.0075 0.061 Uani H 1.0
H1C7 0.1191 0.5004 0.4389 0.052 Uani H 1.0
H2C7 0.2000 0.5615 0.4719 0.045 Uani H 1.0
HC9 0.2570 0.3098 0.4556 0.067 Uani H 1.0
HC10 0.4628 0.1834 0.3893 0.082 Uani H 1.0
HC11 0.6390 0.2650 0.2608 0.072 Uani H 1.0
HC12 0.6029 0.4658 0.2002 0.049 Uani H 1.0
H1C13 0.0038 0.7098 0.4447 0.052 Uani H 1.0
H2C13 0.0376 0.8025 0.3297 0.052 Uani H 1.0
HC15 -0.0073 0.8625 0.5395 0.062 Uani H 1.0
HC16 0.1271 0.9357 0.5885 0.073 Uani H 1.0
HC17 0.3577 0.8918 0.5060 0.067 Uani H 1.0
H1C19 0.5332 0.6803 0.3899 0.050 Uani H 1.0
H2C19 0.5434 0.8134 0.3574 0.057 Uani H 1.0
H1C20 0.5650 0.8783 0.0923 0.055 Uani H 1.0
H2C20 0.5819 0.9130 0.1904 0.061 Uani H 1.0
HC22 0.4314 1.0922 0.2228 0.079 Uani H 1.0
HC23 0.2115 1.2089 0.2473 0.095 Uani H 1.0
HC24 0.0560 1.1441 0.2198 0.089 Uani H 1.0
HC25 0.1162 0.9624 0.1789 0.064 Uani H 1.0
H1C26 0.6585 0.6124 0.2502 0.050 Uani H 1.0
H2C26 0.7209 0.7221 0.1769 0.057 Uani H 1.0
HC28 0.8530 0.6183 0.0266 0.068 Uani H 1.0
HC29 0.8521 0.5543 -0.1190 0.079 Uani H 1.0
HC30 0.6471 0.5667 -0.1382 0.075 Uani H 1.0
HC31 0.4523 0.6337 -0.0070 0.056 Uani H 1.0

loop_
_atom_site_aniso_label
_atom_site_aniso_U_11
_atom_site_aniso_U_22
_atom_site_aniso_U_33
_atom_site_aniso_U_12
_atom_site_aniso_U_13
_atom_site_aniso_U_23
_atom_site_aniso_type_symbol
Fe 0.0298(3) 0.0421(3) 0.0389(3) -0.0076(2) -0.0107(2) -0.0121(2) Fe
N1 0.0449(6) 0.0592(6) 0.0486(6) -0.0040(4) -0.0261(5) -0.0097(4) N
N2 0.0364(5) 0.0381(5) 0.0474(5) -0.0028(4) -0.0153(4) -0.0108(4) N
N3 0.0319(5) 0.0474(5) 0.0492(5) -0.0055(4) -0.0152(4) -0.0140(4) N
N4 0.0351(5) 0.0420(5) 0.0445(5) -0.0043(3) -0.0141(4) -0.0135(4) N
N5 0.0498(6) 0.0389(5) 0.0562(5) -0.0028(4) -0.0180(4) -0.0055(4) N
N6 0.0395(5) 0.0494(5) 0.0433(6) -0.0081(4) -0.0108(4) -0.0131(4) N
N7 0.0358(5) 0.0476(6) 0.0508(5) -0.0094(4) -0.0136(4) -0.0148(4) N
C1 0.0368(5) 0.0649(7) 0.0608(7) -0.0099(4) -0.0203(4) -0.0209(5) C
C2 0.0441(6) 0.0737(8) 0.0601(8) -0.0061(5) -0.0299(6) -0.0174(6) C
C3 0.0575(8) 0.106(1) 0.077(1) -0.0081(9) -0.044(1) -0.023(1) C
C4 0.078(1) 0.122(2) 0.078(1) -0.007(1) -0.057(1) -0.015(1) C
C5 0.082(2) 0.101(1) 0.0620(9) -0.006(1) -0.049(1) -0.0033(7) C
C6 0.0622(9) 0.0710(8) 0.0501(6) -0.0055(6) -0.0323(7) -0.0038(5) C
C7 0.0389(6) 0.0453(5) 0.0486(5) -0.0101(4) -0.0114(4) -0.0115(4) C
C8 0.0433(5) 0.0397(5) 0.0513(5) -0.0075(4) -0.0137(4) -0.0098(4) C
C9 0.0603(9) 0.0404(6) 0.0660(7) -0.0111(5) -0.0127(5) -0.0089(5) C
C10 0.068(1) 0.0380(6) 0.0804(9) -0.0045(5) -0.0157(7) -0.0105(5) C
C11 0.0553(7) 0.0398(6) 0.0768(9) 0.0027(5) -0.0170(6) -0.0149(4) C
C12 0.0407(5) 0.0403(5) 0.0586(6) 0.0007(5) -0.0156(4) -0.0141(4) C
C13 0.0313(6) 0.0509(6) 0.0558(6) -0.0024(4) -0.0138(4) -0.0170(4) C
C14 0.0358(5) 0.0462(5) 0.0505(5) -0.0033(4) -0.0114(4) -0.0172(4) C
C15 0.0451(6) 0.0568(7) 0.0600(6) -0.0062(5) -0.0063(5) -0.0273(6) C
C16 0.0575(9) 0.0661(9) 0.0633(6) -0.0134(7) -0.0065(6) -0.0348(7) C
C17 0.0558(9) 0.0661(8) 0.0598(6) -0.0162(6) -0.0122(6) -0.0312(6) C
C18 0.0425(5) 0.0520(6) 0.0501(5) -0.0097(4) -0.0148(4) -0.0196(4) C
C19 0.0403(5) 0.0582(7) 0.0546(6) -0.0115(4) -0.0179(4) -0.0201(5) C
C20 0.0484(6) 0.0490(6) 0.0597(7) -0.0166(5) -0.0094(5) -0.0147(5) C
C21 0.0561(7) 0.0408(6) 0.0636(7) -0.0113(4) -0.0122(5) -0.0108(4) C
C22 0.073(1) 0.0431(7) 0.085(1) -0.0162(5) -0.0095(8) -0.0177(5) C
C23 0.083(1) 0.0389(7) 0.100(1) -0.0060(4) -0.014(1) -0.0163(4) C
C24 0.072(1) 0.0399(6) 0.093(1) 0.0062(5) -0.0224(9) -0.0092(5) C
C25 0.0567(8) 0.0418(6) 0.0708(8) 0.0047(4) -0.0240(6) -0.0050(4) C
C26 0.0328(5) 0.0567(7) 0.0580(7) -0.0086(4) -0.0132(4) -0.0186(5) C
C27 0.0361(5) 0.0547(6) 0.0527(6) -0.0091(4) -0.0077(5) -0.0177(5) C
C28 0.0401(5) 0.070(1) 0.0647(9) -0.0125(6) -0.0007(6) -0.0267(8) C
C29 0.0523(6) 0.079(1) 0.0623(9) -0.0167(8) 0.0047(7) -0.0318(8) C
C30 0.0605(8) 0.078(1) 0.0509(6) -0.0185(8) -0.0016(6) -0.0278(6) C
C31 0.0512(6) 0.0631(7) 0.0439(6) -0.0130(5) -0.0099(4) -0.0182(4) C
Cl1 0.038(2) 0.046(3) 0.078(3) -0.007(1) -0.022(1) -0.016(3) Cl
O1A 0.057(2) 0.088(4) 0.150(5) 0.011(2) -0.063(2) -0.042(3) O
O2A 0.085(3) 0.088(4) 0.074(2) -0.042(2) -0.026(2) 0.012(2) O
O3A 0.057(2) 0.082(2) 0.069(3) -0.030(2) -0.013(2) -0.011(2) O
O4A 0.063(3) 0.097(4) 0.196(6) -0.010(2) -0.036(3) -0.090(5) O
Cl1A' 0.040(2) 0.055(3) 0.080(3) -0.006(1) -0.026(1) -0.019(3) Cl
O1A' 0.094(4) 0.132(5) 0.162(6) 0.005(3) -0.095(5) -0.035(5) O
O2A' 0.061(2) 0.105(4) 0.087(3) -0.043(2) -0.003(2) -0.023(2) O
O3A' 0.058(2) 0.056(2) 0.073(4) -0.022(1) -0.023(1) 0.002(2) O
O4A' 0.058(3) 0.097(4) 0.179(5) -0.007(2) -0.033(2) -0.087(5) O
Cl1B 0.045(1) 0.055(2) 0.057(1) 0.0010(7) -0.0161(7) -0.008(1) Cl
O1B 0.067(2) 0.082(2) 0.090(1) -0.016(1) -0.030(1) 0.022(2) O
O2B 0.051(2) 0.120(2) 0.072(3) 0.001(1) -0.005(1) -0.007(2) O
O3B 0.136(4) 0.098(3) 0.159(3) -0.002(2) -0.063(3) -0.065(3) O
O4B 0.059(2) 0.096(2) 0.086(3) -0.006(2) -0.036(2) 0.007(2) O

loop_
_geom_angle_atom_site_label_1
_geom_angle_atom_site_label_2
_geom_angle_atom_site_label_3
_geom_angle
_geom_angle_site_symmetry_1
_geom_angle_site_symmetry_2
_geom_angle_site_symmetry_3
_geom_angle_publ_flag
N1 Fe N2 109.4(1) 1_555 1_555 1_555 no
N1 Fe N3 72.5(1) 1_555 1_555 1_555 no
N1 Fe N4 122.5(1) 1_555 1_555 1_555 no
N1 Fe N5 77.5(1) 1_555 1_555 1_555 no
N1 Fe N6 87.0(1) 1_555 1_555 1_555 no
N1 Fe N7 138.7(1) 1_555 1_555 1_555 no
N2 Fe N3 72.6(1) 1_555 1_555 1_555 no
N2 Fe N4 100.0(1) 1_555 1_555 1_555 no
N2 Fe N5 172.8(1) 1_555 1_555 1_555 no
N2 Fe N6 82.9(1) 1_555 1_555 1_555 no
N2 Fe N7 103.1(1) 1_555 1_555 1_555 no
N3 Fe N4 71.0(1) 1_555 1_555 1_555 no
N3 Fe N5 108.7(1) 1_555 1_555 1_555 no
N3 Fe N6 139.9(1) 1_555 1_555 1_555 no
N3 Fe N7 143.5(1) 1_555 1_555 1_555 no
N4 Fe N5 74.0(1) 1_555 1_555 1_555 no
N4 Fe N6 146.1(1) 1_555 1_555 1_555 no
N4 Fe N7 74.3(1) 1_555 1_555 1_555 no
N5 Fe N6 99.7(1) 1_555 1_555 1_555 no
N5 Fe N7 71.6(1) 1_555 1_555 1_555 no
N6 Fe N7 72.2(1) 1_555 1_555 1_555 no
Fe N1 C2 119.5(3) 1_555 1_555 1_555 no
Fe N1 C6 121.8(3) 1_555 1_555 1_555 no
C2 N1 C6 118.5(4) 1_555 1_555 1_555 no
Fe N2 C8 115.8(3) 1_555 1_555 1_555 no
Fe N2 C12 127.4(3) 1_555 1_555 1_555 no
C8 N2 C12 116.6(3) 1_555 1_555 1_555 no
Fe N3 C1 110.3(3) 1_555 1_555 1_555 no
Fe N3 C7 108.5(2) 1_555 1_555 1_555 no
Fe N3 C13 105.6(2) 1_555 1_555 1_555 no
C1 N3 C7 110.9(3) 1_555 1_555 1_555 no
C1 N3 C13 111.7(3) 1_555 1_555 1_555 no
C7 N3 C13 109.8(3) 1_555 1_555 1_555 no
Fe N4 C14 118.2(3) 1_555 1_555 1_555 no
Fe N4 C18 119.7(3) 1_555 1_555 1_555 no
C14 N4 C18 119.7(3) 1_555 1_555 1_555 no
Fe N5 C21 110.5(3) 1_555 1_555 1_555 no
Fe N5 C25 124.7(3) 1_555 1_555 1_555 no
C21 N5 C25 118.0(4) 1_555 1_555 1_555 no
Fe N6 C27 116.7(3) 1_555 1_555 1_555 no
Fe N6 C31 125.0(3) 1_555 1_555 1_555 no
C27 N6 C31 117.2(4) 1_555 1_555 1_555 no
Fe N7 C19 108.2(2) 1_555 1_555 1_555 no
Fe N7 C20 110.6(3) 1_555 1_555 1_555 no
Fe N7 C26 108.0(2) 1_555 1_555 1_555 no
C19 N7 C20 110.7(3) 1_555 1_555 1_555 no
C19 N7 C26 110.9(3) 1_555 1_555 1_555 no
C20 N7 C26 108.4(3) 1_555 1_555 1_555 no
N3 C1 C2 111.0(4) 1_555 1_555 1_555 no
N1 C2 C1 116.9(4) 1_555 1_555 1_555 no
N1 C2 C3 122.1(5) 1_555 1_555 1_555 no
C1 C2 C3 120.9(4) 1_555 1_555 1_555 no
C2 C3 C4 118.5(5) 1_555 1_555 1_555 no
C3 C4 C5 120.3(5) 1_555 1_555 1_555 no
C4 C5 C6 117.9(5) 1_555 1_555 1_555 no
N1 C6 C5 122.7(5) 1_555 1_555 1_555 no
N3 C7 C8 111.6(3) 1_555 1_555 1_555 no
N2 C8 C7 116.9(3) 1_555 1_555 1_555 no
N2 C8 C9 122.3(4) 1_555 1_555 1_555 no
C7 C8 C9 120.7(4) 1_555 1_555 1_555 no
C8 C9 C10 120.0(4) 1_555 1_555 1_555 no
C9 C10 C11 118.3(4) 1_555 1_555 1_555 no
C10 C11 C12 118.8(4) 1_555 1_555 1_555 no
N2 C12 C11 123.9(4) 1_555 1_555 1_555 no
N3 C13 C14 110.3(3) 1_555 1_555 1_555 no
N4 C14 C13 115.1(3) 1_555 1_555 1_555 no
N4 C14 C15 122.1(4) 1_555 1_555 1_555 no
C13 C14 C15 122.8(4) 1_555 1_555 1_555 no
C14 C15 C16 117.7(4) 1_555 1_555 1_555 no
C15 C16 C17 120.3(4) 1_555 1_555 1_555 no
C16 C17 C18 118.5(4) 1_555 1_555 1_555 no
N4 C18 C17 121.6(4) 1_555 1_555 1_555 no
N4 C18 C19 114.5(3) 1_555 1_555 1_555 no
C17 C18 C19 123.9(4) 1_555 1_555 1_555 no
N7 C19 C18 110.1(3) 1_555 1_555 1_555 no
N7 C20 C21 112.0(4) 1_555 1_555 1_555 no
N5 C21 C20 115.0(4) 1_555 1_555 1_555 no
N5 C21 C22 122.3(4) 1_555 1_555 1_555 no
C20 C21 C22 122.7(5) 1_555 1_555 1_555 no
C21 C22 C23 118.2(5) 1_555 1_555 1_555 no
C22 C23 C24 119.5(5) 1_555 1_555 1_555 no
C23 C24 C25 119.0(5) 1_555 1_555 1_555 no
N5 C25 C24 122.9(5) 1_555 1_555 1_555 no
N7 C26 C27 110.5(3) 1_555 1_555 1_555 no
N6 C27 C26 116.4(4) 1_555 1_555 1_555 no
N6 C27 C28 122.3(4) 1_555 1_555 1_555 no
C26 C27 C28 121.1(4) 1_555 1_555 1_555 no
C27 C28 C29 119.3(4) 1_555 1_555 1_555 no
C28 C29 C30 119.4(4) 1_555 1_555 1_555 no
C29 C30 C31 118.1(4) 1_555 1_555 1_555 no
N6 C31 C30 123.6(4) 1_555 1_555 1_555 no
O1A Cl1 O2A 109.47(0) 1_555 1_555 1_555 no

loop_
_geom_bond_atom_site_label_1
_geom_bond_atom_site_label_2
_geom_bond_distance
_geom_bond_site_symmetry_1
_geom_bond_site_symmetry_2
_geom_bond_publ_flag
Fe N1 2.219(3) 1_555 1_555 no
Fe N2 2.331(3) 1_555 1_555 no
Fe N3 2.347(3) 1_555 1_555 no
Fe N4 2.167(3) 1_555 1_555 no
Fe N5 2.539(3) 1_555 1_555 no
Fe N6 2.261(3) 1_555 1_555 no
Fe N7 2.326(3) 1_555 1_555 no
N1 C2 1.339(5) 1_555 1_555 no
N1 C6 1.343(5) 1_555 1_555 no
N2 C8 1.347(5) 1_555 1_555 no
N2 C12 1.344(5) 1_555 1_555 no
N3 C1 1.466(5) 1_555 1_555 no
N3 C7 1.478(5) 1_555 1_555 no
N3 C13 1.469(5) 1_555 1_555 no
N4 C14 1.336(5) 1_555 1_555 no
N4 C18 1.340(5) 1_555 1_555 no
N5 C21 1.342(6) 1_555 1_555 no
N5 C25 1.339(5) 1_555 1_555 no
N6 C27 1.350(5) 1_555 1_555 no
N6 C31 1.347(5) 1_555 1_555 no
N7 C19 1.489(5) 1_555 1_555 no
N7 C20 1.485(5) 1_555 1_555 no
N7 C26 1.472(5) 1_555 1_555 no
C1 C2 1.492(6) 1_555 1_555 no
C2 C3 1.377(6) 1_555 1_555 no
C3 C4 1.378(8) 1_555 1_555 no
C4 C5 1.370(8) 1_555 1_555 no
C5 C6 1.380(6) 1_555 1_555 no
C7 C8 1.494(5) 1_555 1_555 no
C8 C9 1.379(6) 1_555 1_555 no
C9 C10 1.375(6) 1_555 1_555 no
C10 C11 1.372(7) 1_555 1_555 no
C11 C12 1.374(6) 1_555 1_555 no
C13 C14 1.503(6) 1_555 1_555 no
C14 C15 1.388(6) 1_555 1_555 no
C15 C16 1.389(6) 1_555 1_555 no
C16 C17 1.373(6) 1_555 1_555 no
C17 C18 1.385(6) 1_555 1_555 no
C18 C19 1.502(6) 1_555 1_555 no
C20 C21 1.491(6) 1_555 1_555 no
C21 C22 1.386(6) 1_555 1_555 no
C22 C23 1.390(7) 1_555 1_555 no
C23 C24 1.362(8) 1_555 1_555 no
C24 C25 1.373(7) 1_555 1_555 no
C26 C27 1.514(6) 1_555 1_555 no
C27 C28 1.375(6) 1_555 1_555 no
C28 C29 1.374(7) 1_555 1_555 no
C29 C30 1.382(7) 1_555 1_555 no
C30 C31 1.371(6) 1_555 1_555 no
Cl1 O1A 1.419(1) 1_555 1_555 no
